data_4312921
loop_
_publ_author_name
'Yu-Bin Dong'
'Jian-Ping Ma'
'Ru-Qi Huang'
'Mark D. Smith'
'Hans-Conrad zur Loye'

_publ_section_title
;
 Synthesis and Characterization of New Coordination Polymers Generated
 from Oxadiazole-Containing Organic Ligands and Inorganic Silver(I) Salts
;
_journal_name_full 'Inorganic Chemistry'
_journal_page_first 294
_journal_page_last 300
_journal_paper_doi 10.1021/ic0204225
_journal_volume 42
_journal_year 2003
_chemical_formula_sum 'C13 H8 Ag F3 N4 O4 S'
_chemical_formula_weight 481.16
_chemical_name_systematic
;
  ?
;
_space_group_IT_number 2
_symmetry_cell_setting triclinic
_symmetry_space_group_name_Hall '-P 1'
_symmetry_space_group_name_H-M 'P -1'
_atom_sites_solution_hydrogens geom
_atom_sites_solution_primary direct
_atom_sites_solution_secondary difmap
_audit_creation_method SHELXL-97
_cell_angle_alpha 116.7300(10)
_cell_angle_beta 94.6890(10)
_cell_angle_gamma 108.7540(10)
_cell_formula_units_Z 4
_cell_length_a 10.1231(7)
_cell_length_b 13.8340(10)
_cell_length_c 13.9284(10)
_cell_measurement_reflns_used 5680
_cell_measurement_temperature 293(2)
_cell_measurement_theta_max 26.360
_cell_measurement_theta_min 2.216
_cell_volume 1589.4(2)
_computing_cell_refinement 'SAINT+ NT V6.02a (Bruker, 1998)'
_computing_data_collection 'SMART NT V5.624 (Bruker, 2000)'
_computing_data_reduction 'SAINT+ NT V6.02a'
_computing_molecular_graphics 'SHELXTL V5.1 (Sheldrick, 1997)'
_computing_publication_material 'SHELXTL V5.1'
_computing_structure_refinement 'SHELXL-97 (Sheldrick, 1997)'
_computing_structure_solution 'SHELXS-97 (Sheldrick, 1990)'
_diffrn_ambient_temperature 293(2)
_diffrn_measured_fraction_theta_full 0.998
_diffrn_measured_fraction_theta_max 0.998
_diffrn_measurement_device_type 'Bruker SMART APEX CCD diffractometer'
_diffrn_measurement_method 'omega scans'
_diffrn_radiation_monochromator graphite
_diffrn_radiation_source 'fine-focus sealed tube'
_diffrn_radiation_type MoK\a
_diffrn_radiation_wavelength 0.71073
_diffrn_reflns_av_R_equivalents 0.0244
_diffrn_reflns_av_sigmaI/netI 0.0395
_diffrn_reflns_limit_h_max 12
_diffrn_reflns_limit_h_min -12
_diffrn_reflns_limit_k_max 17
_diffrn_reflns_limit_k_min -17
_diffrn_reflns_limit_l_max 17
_diffrn_reflns_limit_l_min -17
_diffrn_reflns_number 14738
_diffrn_reflns_theta_full 26.37
_diffrn_reflns_theta_max 26.37
_diffrn_reflns_theta_min 1.70
_diffrn_standards_decay_% none
_exptl_absorpt_coefficient_mu 1.462
_exptl_absorpt_correction_T_max 0.7728
_exptl_absorpt_correction_T_min 0.5455
_exptl_absorpt_correction_type multi-scan
_exptl_absorpt_process_details '(SADABS, Bruker, 1997)'
_exptl_crystal_colour colorless
_exptl_crystal_density_diffrn 2.011
_exptl_crystal_density_method 'not measured'
_exptl_crystal_description prism
_exptl_crystal_F_000 944
_exptl_crystal_size_max 0.48
_exptl_crystal_size_mid 0.26
_exptl_crystal_size_min 0.20
_refine_diff_density_max 0.705
_refine_diff_density_min -0.464
_refine_diff_density_rms 0.070
_refine_ls_extinction_coef 0.0083(3)
_refine_ls_extinction_expression Fc^*^=kFc[1+0.001xFc^2^\l^3^/sin(2\q)]^-1/4^
_refine_ls_extinction_method SHELXL
_refine_ls_goodness_of_fit_ref 1.014
_refine_ls_hydrogen_treatment mixed
_refine_ls_matrix_type full
_refine_ls_number_parameters 543
_refine_ls_number_reflns 6498
_refine_ls_number_restraints 57
_refine_ls_restrained_S_all 1.025
_refine_ls_R_factor_all 0.0351
_refine_ls_R_factor_gt 0.0286
_refine_ls_shift/su_max 0.002
_refine_ls_shift/su_mean 0.000
_refine_ls_structure_factor_coef Fsqd
_refine_ls_weighting_details
; calc
  [0.00000+1.00000exp(1.80(sin\q/\l)^2^)]/
    [\s^2^(Fo^2^)+0.0000+0.0000*P+(0.0333P)^2^+0.0000sin\q/\l]
  where P = 0.33333Fo^2^ + 0.66667Fc^2^
;
_refine_ls_weighting_scheme calc
_refine_ls_wR_factor_gt 0.0642
_refine_ls_wR_factor_ref 0.0660
_reflns_number_gt 5022
_reflns_number_total 6498
_reflns_threshold_expression >2sigma(I)
_cod_data_source_file ic0204225_1.cif
_cod_data_source_block compound1
_cod_database_code 4312921

loop_
_symmetry_equiv_pos_as_xyz
'x, y, z'
'-x, -y, -z'

loop_
_atom_site_label
_atom_site_type_symbol
_atom_site_fract_x
_atom_site_fract_y
_atom_site_fract_z
_atom_site_U_iso_or_equiv
_atom_site_adp_type
_atom_site_occupancy
_atom_site_symmetry_multiplicity
_atom_site_calc_flag
_atom_site_refinement_flags
_atom_site_disorder_assembly
_atom_site_disorder_group
Ag1 Ag -0.58107(2) 0.81166(2) 0.422038(18) 0.04968(9) Uani 1 1 d . . .
Ag2 Ag 0.32857(2) 0.75130(2) 0.717587(17) 0.04922(9) Uani 1 1 d . . .
C1 C -0.3524(3) 0.7358(3) 0.4868(2) 0.0432(6) Uani 1 1 d . . .
H1 H -0.3958 0.6751 0.4131 0.052 Uiso 1 1 calc R . .
C2 C -0.2375(3) 0.7354(2) 0.5459(2) 0.0418(6) Uani 1 1 d . . .
H2 H -0.2043 0.6758 0.5129 0.050 Uiso 1 1 calc R . .
C3 C -0.1717(3) 0.8255(2) 0.6558(2) 0.0335(5) Uani 1 1 d . . .
C4 C -0.2231(3) 0.9135(3) 0.7002(2) 0.0419(6) Uani 1 1 d . . .
H4 H -0.1801 0.9761 0.7731 0.050 Uiso 1 1 calc R . .
C5 C -0.3391(3) 0.9067(3) 0.6345(2) 0.0444(7) Uani 1 1 d . . .
H5 H -0.3730 0.9661 0.6648 0.053 Uiso 1 1 calc R . .
C6 C -0.0510(3) 0.8245(2) 0.7195(2) 0.0333(5) Uani 1 1 d . . .
C7 C 0.1227(3) 0.8823(2) 0.8544(2) 0.0332(5) Uani 1 1 d . . .
C8 C 0.4236(3) 0.9988(2) 1.1006(2) 0.0381(6) Uani 1 1 d . . .
H8 H 0.4762 0.9700 1.1305 0.046 Uiso 1 1 calc R . .
C9 C 0.3106(3) 0.9187(2) 1.0057(2) 0.0362(6) Uani 1 1 d . . .
H9 H 0.2878 0.8380 0.9722 0.043 Uiso 1 1 calc R . .
C10 C 0.2316(3) 0.9622(2) 0.9615(2) 0.0331(5) Uani 1 1 d . . .
C11 C 0.2654(3) 1.0817(2) 1.0163(2) 0.0420(6) Uani 1 1 d . . .
H11 H 0.2118 1.1126 0.9902 0.050 Uiso 1 1 calc R . .
C12 C 0.3804(3) 1.1549(2) 1.1107(2) 0.0432(6) Uani 1 1 d . . .
H12 H 0.4027 1.2356 1.1476 0.052 Uiso 1 1 calc R . .
C13 C 0.1347(3) 0.6108(3) 0.4695(2) 0.0444(7) Uani 1 1 d . . .
H13 H 0.0797 0.6522 0.5030 0.053 Uiso 1 1 calc R . .
C14 C 0.0954(3) 0.5427(2) 0.3550(2) 0.0407(6) Uani 1 1 d . . .
H14 H 0.0159 0.5385 0.3123 0.049 Uiso 1 1 calc R . .
C15 C 0.1764(3) 0.4808(2) 0.3047(2) 0.0325(5) Uani 1 1 d . . .
C16 C 0.2939(3) 0.4893(2) 0.3712(2) 0.0391(6) Uani 1 1 d . . .
H16 H 0.3505 0.4486 0.3398 0.047 Uiso 1 1 calc R . .
C17 C 0.3246(3) 0.5595(2) 0.4852(2) 0.0394(6) Uani 1 1 d . . .
H17 H 0.4031 0.5647 0.5298 0.047 Uiso 1 1 calc R . .
C18 C 0.1380(3) 0.4031(2) 0.1842(2) 0.0355(6) Uani 1 1 d . . .
C19 C 0.0341(3) 0.3271(2) 0.0140(2) 0.0398(6) Uani 1 1 d . . .
C20 C -0.2743(3) 0.3033(3) -0.1720(2) 0.0524(8) Uani 1 1 d . . .
H20 H -0.3565 0.3197 -0.1665 0.063 Uiso 1 1 calc R . .
C21 C -0.1830(3) 0.3319(3) -0.0759(2) 0.0488(7) Uani 1 1 d . . .
H21 H -0.2023 0.3675 -0.0072 0.059 Uiso 1 1 calc R . .
C22 C -0.0617(3) 0.3063(2) -0.0841(2) 0.0395(6) Uani 1 1 d . . .
C23 C -0.0353(3) 0.2578(3) -0.1868(2) 0.0537(8) Uani 1 1 d . . .
H23 H 0.0468 0.2416 -0.1943 0.064 Uiso 1 1 calc R . .
C24 C -0.1311(3) 0.2334(3) -0.2782(2) 0.0554(8) Uani 1 1 d . . .
H24 H -0.1111 0.2016 -0.3472 0.066 Uiso 1 1 calc R . .
N1 N -0.4052(2) 0.8186(2) 0.52921(18) 0.0389(5) Uani 1 1 d . . .
N2 N -0.0002(2) 0.74459(19) 0.68635(17) 0.0360(5) Uani 1 1 d . . .
N3 N 0.1149(2) 0.78310(19) 0.77567(18) 0.0377(5) Uani 1 1 d . . .
N4 N 0.4615(2) 1.1156(2) 1.15194(17) 0.0389(5) Uani 1 1 d . . .
N5 N 0.2479(2) 0.62048(19) 0.53493(17) 0.0391(5) Uani 1 1 d . . .
N6 N 0.1791(3) 0.3205(2) 0.12999(19) 0.0535(7) Uani 1 1 d . . .
N7 N 0.1108(3) 0.2700(2) 0.01643(19) 0.0573(7) Uani 1 1 d . . .
N8 N -0.2515(3) 0.2533(2) -0.27298(19) 0.0457(6) Uani 1 1 d . . .
O1 O 0.02005(18) 0.91484(15) 0.82541(14) 0.0363(4) Uani 1 1 d . . .
O2 O 0.04396(19) 0.41257(16) 0.11705(14) 0.0375(4) Uani 1 1 d . . .
S3 S 0.68270(8) 0.47140(6) 0.23060(6) 0.04146(17) Uani 1 1 d D . .
O11 O 0.8003(2) 0.5844(2) 0.2963(2) 0.0665(6) Uani 1 1 d D . .
O12 O 0.5786(2) 0.4437(2) 0.28776(17) 0.0570(5) Uani 1 1 d D . .
O13 O 0.7214(3) 0.3757(2) 0.16459(18) 0.0596(6) Uani 1 1 d D . .
C31 C 0.5826(4) 0.4854(3) 0.1267(3) 0.0581(8) Uani 1 1 d D . .
F11 F 0.4794(3) 0.3843(2) 0.05135(18) 0.0944(8) Uani 1 1 d D . .
F12 F 0.5232(3) 0.5616(2) 0.1733(2) 0.0971(8) Uani 1 1 d D . .
F13 F 0.6678(3) 0.5228(2) 0.0728(2) 0.0956(8) Uani 1 1 d D . .
S4A S 0.6746(8) 0.9971(7) 0.3515(8) 0.0496(16) Uani 0.360(7) 1 d PD A 1
O21 O 0.5461(10) 0.9070(10) 0.2893(14) 0.163(7) Uani 0.360(7) 1 d PD A 1
O22 O 0.681(2) 1.0407(16) 0.4626(8) 0.158(9) Uani 0.360(7) 1 d PD . 1
O23 O 0.7218(16) 1.0802(13) 0.3160(15) 0.120(7) Uani 0.360(7) 1 d PD A 1
C41A C 0.8058(17) 0.9350(14) 0.3318(16) 0.131(13) Uani 0.360(7) 1 d PD A 1
F21 F 0.9271(15) 1.0129(18) 0.400(2) 0.297(16) Uani 0.360(7) 1 d PD A 1
F22 F 0.807(2) 0.8881(18) 0.2237(11) 0.181(10) Uani 0.360(7) 1 d PD A 1
F23 F 0.7553(13) 0.8414(9) 0.3420(11) 0.089(4) Uani 0.360(7) 1 d PD A 1
S4B S 0.7123(5) 1.0271(4) 0.3670(5) 0.0518(10) Uani 0.640(7) 1 d PD A 2
O31 O 0.8368(9) 1.1284(5) 0.4504(4) 0.149(4) Uani 0.640(7) 1 d PD A 2
O32 O 0.6879(11) 1.0338(9) 0.2732(7) 0.122(4) Uani 0.640(7) 1 d PD A 2
O33 O 0.5961(8) 0.9956(7) 0.4110(9) 0.121(4) Uani 0.640(7) 1 d PD A 2
C41B C 0.7738(13) 0.9115(10) 0.3328(11) 0.106(5) Uani 0.640(7) 1 d PD A 2
F31 F 0.6718(12) 0.8123(6) 0.2617(12) 0.260(7) Uani 0.640(7) 1 d PD A 2
F32 F 0.8312(9) 0.9192(11) 0.4288(10) 0.203(5) Uani 0.640(7) 1 d PD A 2
F33 F 0.8967(11) 0.9467(8) 0.3032(11) 0.151(5) Uani 0.640(7) 1 d PD A 2

loop_
_atom_site_aniso_label
_atom_site_aniso_U_11
_atom_site_aniso_U_22
_atom_site_aniso_U_33
_atom_site_aniso_U_23
_atom_site_aniso_U_13
_atom_site_aniso_U_12
Ag1 0.04268(14) 0.06368(16) 0.04162(13) 0.02806(12) -0.00267(9) 0.02131(11)
Ag2 0.04688(14) 0.04958(15) 0.03169(12) 0.00608(10) -0.00632(9) 0.02222(11)
C1 0.0435(15) 0.0438(16) 0.0312(13) 0.0136(12) -0.0023(11) 0.0156(13)
C2 0.0425(15) 0.0415(15) 0.0352(14) 0.0131(12) 0.0020(11) 0.0208(13)
C3 0.0300(13) 0.0383(14) 0.0312(12) 0.0185(11) 0.0032(10) 0.0123(11)
C4 0.0411(15) 0.0468(16) 0.0295(13) 0.0115(12) 0.0024(11) 0.0214(13)
C5 0.0434(16) 0.0537(17) 0.0394(15) 0.0206(13) 0.0071(12) 0.0284(14)
C6 0.0275(12) 0.0364(14) 0.0289(12) 0.0144(11) 0.0012(10) 0.0094(11)
C7 0.0292(13) 0.0363(14) 0.0345(13) 0.0180(11) 0.0037(10) 0.0145(11)
C8 0.0381(14) 0.0475(16) 0.0323(13) 0.0204(12) 0.0056(11) 0.0219(13)
C9 0.0371(14) 0.0379(14) 0.0321(13) 0.0169(11) 0.0042(11) 0.0157(12)
C10 0.0302(13) 0.0406(14) 0.0291(12) 0.0163(11) 0.0051(10) 0.0173(11)
C11 0.0404(15) 0.0429(16) 0.0379(14) 0.0157(12) -0.0007(11) 0.0209(13)
C12 0.0404(15) 0.0387(15) 0.0405(15) 0.0128(12) 0.0013(12) 0.0170(13)
C13 0.0425(16) 0.0481(17) 0.0348(14) 0.0114(13) 0.0035(12) 0.0248(14)
C14 0.0381(14) 0.0449(16) 0.0325(13) 0.0134(12) -0.0006(11) 0.0207(13)
C15 0.0321(13) 0.0341(13) 0.0287(12) 0.0148(11) 0.0043(10) 0.0127(11)
C16 0.0358(14) 0.0451(16) 0.0338(13) 0.0157(12) 0.0045(11) 0.0208(12)
C17 0.0349(14) 0.0454(16) 0.0310(13) 0.0149(12) -0.0012(11) 0.0170(12)
C18 0.0343(13) 0.0420(15) 0.0302(12) 0.0176(11) 0.0042(10) 0.0175(12)
C19 0.0436(15) 0.0457(16) 0.0264(12) 0.0128(12) 0.0053(11) 0.0226(13)
C20 0.0475(17) 0.076(2) 0.0425(16) 0.0289(16) 0.0105(13) 0.0364(17)
C21 0.0510(17) 0.069(2) 0.0314(14) 0.0212(14) 0.0116(12) 0.0354(16)
C22 0.0421(15) 0.0434(15) 0.0297(13) 0.0155(12) 0.0042(11) 0.0192(13)
C23 0.0522(18) 0.077(2) 0.0323(14) 0.0191(15) 0.0072(12) 0.0397(17)
C24 0.0535(18) 0.081(2) 0.0302(14) 0.0209(15) 0.0098(13) 0.0356(18)
N1 0.0354(12) 0.0471(13) 0.0349(11) 0.0221(10) 0.0025(9) 0.0173(10)
N2 0.0323(11) 0.0357(12) 0.0314(11) 0.0128(9) -0.0011(9) 0.0121(10)
N3 0.0320(11) 0.0379(12) 0.0365(12) 0.0156(10) -0.0011(9) 0.0136(10)
N4 0.0352(12) 0.0456(13) 0.0298(11) 0.0139(10) 0.0021(9) 0.0185(10)
N5 0.0381(12) 0.0415(13) 0.0286(11) 0.0113(10) 0.0016(9) 0.0166(10)
N6 0.0625(16) 0.0677(17) 0.0286(12) 0.0135(11) 0.0015(11) 0.0430(14)
N7 0.0719(18) 0.0701(18) 0.0269(12) 0.0100(12) 0.0026(11) 0.0488(15)
N8 0.0441(13) 0.0591(15) 0.0347(12) 0.0233(11) 0.0037(10) 0.0238(12)
O1 0.0337(9) 0.0385(10) 0.0306(9) 0.0118(8) 0.0001(7) 0.0179(8)
O2 0.0416(10) 0.0422(10) 0.0267(8) 0.0130(8) 0.0029(7) 0.0224(8)
S3 0.0430(4) 0.0483(4) 0.0372(3) 0.0203(3) 0.0080(3) 0.0256(3)
O11 0.0523(13) 0.0588(14) 0.0699(15) 0.0238(12) 0.0010(11) 0.0177(11)
O12 0.0573(13) 0.0725(15) 0.0463(12) 0.0306(11) 0.0172(10) 0.0302(12)
O13 0.0786(16) 0.0647(14) 0.0580(13) 0.0325(12) 0.0269(12) 0.0507(13)
C31 0.069(2) 0.069(2) 0.0528(19) 0.0360(18) 0.0122(17) 0.0401(19)
F11 0.0943(17) 0.0980(18) 0.0634(13) 0.0349(13) -0.0231(12) 0.0260(14)
F12 0.121(2) 0.1164(19) 0.0975(18) 0.0583(16) 0.0253(15) 0.0922(18)
F13 0.116(2) 0.132(2) 0.0948(17) 0.0900(18) 0.0414(15) 0.0633(17)
S4A 0.045(3) 0.060(4) 0.055(2) 0.037(3) 0.014(2) 0.022(3)
O21 0.074(7) 0.099(9) 0.219(15) 0.060(10) -0.059(8) -0.025(6)
O22 0.28(2) 0.229(18) 0.046(5) 0.050(8) 0.072(9) 0.217(18)
O23 0.111(11) 0.120(10) 0.26(2) 0.163(14) 0.107(13) 0.087(10)
C41A 0.086(13) 0.20(3) 0.31(4) 0.23(3) 0.14(2) 0.111(17)
F21 0.087(9) 0.51(4) 0.49(4) 0.40(4) 0.069(16) 0.136(17)
F22 0.35(3) 0.252(18) 0.142(10) 0.144(12) 0.197(14) 0.26(2)
F23 0.131(10) 0.074(7) 0.156(10) 0.093(7) 0.098(8) 0.085(7)
S4B 0.063(2) 0.058(2) 0.060(2) 0.0385(18) 0.0323(19) 0.037(2)
O31 0.232(9) 0.075(4) 0.058(3) 0.017(3) 0.010(4) -0.002(4)
O32 0.099(5) 0.186(9) 0.107(5) 0.111(6) -0.005(4) 0.040(5)
O33 0.117(6) 0.132(7) 0.252(11) 0.156(8) 0.144(7) 0.098(5)
C41B 0.101(8) 0.091(7) 0.182(13) 0.090(9) 0.106(8) 0.053(6)
F31 0.258(12) 0.063(4) 0.321(15) 0.010(6) 0.130(11) 0.020(6)
F32 0.121(6) 0.314(12) 0.382(14) 0.317(12) 0.089(7) 0.113(7)
F33 0.148(7) 0.164(7) 0.301(13) 0.181(9) 0.181(9) 0.125(6)

loop_
_atom_type_symbol
_atom_type_description
_atom_type_scat_dispersion_real
_atom_type_scat_dispersion_imag
_atom_type_scat_source
C C 0.0033 0.0016 'International Tables Vol C Tables 4.2.6.8 and 6.1.1.4'
H H 0.0000 0.0000 'International Tables Vol C Tables 4.2.6.8 and 6.1.1.4'
N N 0.0061 0.0033 'International Tables Vol C Tables 4.2.6.8 and 6.1.1.4'
O O 0.0106 0.0060 'International Tables Vol C Tables 4.2.6.8 and 6.1.1.4'
F F 0.0171 0.0103 'International Tables Vol C Tables 4.2.6.8 and 6.1.1.4'
S S 0.1246 0.1234 'International Tables Vol C Tables 4.2.6.8 and 6.1.1.4'
Ag Ag -0.8971 1.1015 'International Tables Vol C Tables 4.2.6.8 and 6.1.1.4'

loop_
_geom_angle_atom_site_label_1
_geom_angle_atom_site_label_2
_geom_angle_atom_site_label_3
_geom_angle
_geom_angle_site_symmetry_1
_geom_angle_site_symmetry_3
_geom_angle_publ_flag
N1 Ag1 N8 159.12(9) . 2_465 ?
N1 Ag1 O22 110.2(3) . 2_576 ?
N8 Ag1 O22 90.2(3) 2_465 2_576 ?
N5 Ag2 N4 139.62(8) . 2_677 ?
N5 Ag2 N3 105.40(8) . . ?
N4 Ag2 N3 113.18(7) 2_677 . ?
N1 C1 C2 123.6(2) . . ?
C1 C2 C3 118.7(3) . . ?
C4 C3 C2 118.4(2) . . ?
C4 C3 C6 122.7(2) . . ?
C2 C3 C6 119.0(2) . . ?
C5 C4 C3 118.9(2) . . ?
N1 C5 C4 123.1(3) . . ?
N2 C6 O1 113.1(2) . . ?
N2 C6 C3 126.7(2) . . ?
O1 C6 C3 120.1(2) . . ?
N3 C7 O1 112.4(2) . . ?
N3 C7 C10 127.7(2) . . ?
O1 C7 C10 119.7(2) . . ?
N4 C8 C9 123.5(2) . . ?
C8 C9 C10 118.1(2) . . ?
C11 C10 C9 119.0(2) . . ?
C11 C10 C7 121.0(2) . . ?
C9 C10 C7 119.8(2) . . ?
C10 C11 C12 118.6(2) . . ?
N4 C12 C11 123.4(3) . . ?
N5 C13 C14 123.4(3) . . ?
C13 C14 C15 118.6(2) . . ?
C14 C15 C16 118.9(2) . . ?
C14 C15 C18 121.7(2) . . ?
C16 C15 C18 119.3(2) . . ?
C17 C16 C15 118.3(2) . . ?
N5 C17 C16 123.5(2) . . ?
N6 C18 O2 112.7(2) . . ?
N6 C18 C15 127.8(2) . . ?
O2 C18 C15 119.5(2) . . ?
N7 C19 O2 112.9(2) . . ?
N7 C19 C22 127.4(2) . . ?
O2 C19 C22 119.7(2) . . ?
N8 C20 C21 123.6(3) . . ?
C20 C21 C22 118.3(3) . . ?
C23 C22 C21 118.6(2) . . ?
C23 C22 C19 120.6(2) . . ?
C21 C22 C19 120.8(2) . . ?
C24 C23 C22 119.4(3) . . ?
N8 C24 C23 123.1(3) . . ?
C1 N1 C5 117.3(2) . . ?
C1 N1 Ag1 119.12(17) . . ?
C5 N1 Ag1 123.37(18) . . ?
C6 N2 N3 105.6(2) . . ?
C7 N3 N2 106.6(2) . . ?
C7 N3 Ag2 123.13(17) . . ?
N2 N3 Ag2 113.36(15) . . ?
C12 N4 C8 117.3(2) . . ?
C12 N4 Ag2 118.20(18) . 2_677 ?
C8 N4 Ag2 123.63(17) . 2_677 ?
C17 N5 C13 117.3(2) . . ?
C17 N5 Ag2 119.60(17) . . ?
C13 N5 Ag2 122.52(18) . . ?
C18 N6 N7 106.4(2) . . ?
C19 N7 N6 105.7(2) . . ?
C24 N8 C20 117.0(2) . . ?
C24 N8 Ag1 122.30(19) . 2_465 ?
C20 N8 Ag1 120.25(19) . 2_465 ?
C7 O1 C6 102.22(19) . . ?
C19 O2 C18 102.31(19) . . ?
O11 S3 O12 114.61(15) . . ?
O11 S3 O13 115.64(15) . . ?
O12 S3 O13 113.82(14) . . ?
O11 S3 C31 104.24(16) . . ?
O12 S3 C31 103.28(15) . . ?
O13 S3 C31 103.12(14) . . ?
F11 C31 F13 106.6(3) . . ?
F11 C31 F12 107.9(3) . . ?
F13 C31 F12 107.7(3) . . ?
F11 C31 S3 111.9(2) . . ?
F13 C31 S3 111.3(2) . . ?
F12 C31 S3 111.2(2) . . ?
O21 S4A O22 110.1(12) . . ?
O21 S4A O23 115.1(11) . . ?
O22 S4A O23 117.0(12) . . ?
O21 S4A C41A 106.3(10) . . ?
O22 S4A C41A 103.8(9) . . ?
O23 S4A C41A 103.0(9) . . ?
S4A O22 Ag1 126.3(8) . 2_576 ?
F21 C41A F23 114.4(15) . . ?
F21 C41A F22 114.7(16) . . ?
F23 C41A F22 102.4(14) . . ?
F21 C41A S4A 109.3(12) . . ?
F23 C41A S4A 106.9(10) . . ?
F22 C41A S4A 108.6(12) . . ?
O32 S4B O33 119.6(7) . . ?
O32 S4B O31 110.8(6) . . ?
O33 S4B O31 112.8(6) . . ?
O32 S4B C41B 106.6(7) . . ?
O33 S4B C41B 103.2(6) . . ?
O31 S4B C41B 101.6(6) . . ?
F31 C41B F33 117.8(11) . . ?
F31 C41B F32 115.6(13) . . ?
F33 C41B F32 99.4(10) . . ?
F31 C41B S4B 109.8(9) . . ?
F33 C41B S4B 104.7(8) . . ?
F32 C41B S4B 108.6(8) . . ?

loop_
_geom_bond_atom_site_label_1
_geom_bond_atom_site_label_2
_geom_bond_distance
_geom_bond_site_symmetry_2
_geom_bond_publ_flag
Ag1 N1 2.176(2) . ?
Ag1 N8 2.181(2) 2_465 ?
Ag1 O22 2.537(11) 2_576 ?
Ag2 N5 2.232(2) . ?
Ag2 N4 2.247(2) 2_677 ?
Ag2 N3 2.470(2) . ?
C1 N1 1.335(4) . ?
C1 C2 1.372(4) . ?
C2 C3 1.387(3) . ?
C3 C4 1.385(4) . ?
C3 C6 1.458(3) . ?
C4 C5 1.379(4) . ?
C5 N1 1.339(3) . ?
C6 N2 1.283(3) . ?
C6 O1 1.359(3) . ?
C7 N3 1.287(3) . ?
C7 O1 1.356(3) . ?
C7 C10 1.459(3) . ?
C8 N4 1.337(3) . ?
C8 C9 1.380(3) . ?
C9 C10 1.393(3) . ?
C10 C11 1.376(4) . ?
C11 C12 1.380(4) . ?
C12 N4 1.337(3) . ?
C13 N5 1.334(3) . ?
C13 C14 1.376(4) . ?
C14 C15 1.379(4) . ?
C15 C16 1.384(3) . ?
C15 C18 1.457(3) . ?
C16 C17 1.378(4) . ?
C17 N5 1.334(3) . ?
C18 N6 1.277(3) . ?
C18 O2 1.358(3) . ?
C19 N7 1.282(4) . ?
C19 O2 1.357(3) . ?
C19 C22 1.463(3) . ?
C20 N8 1.338(4) . ?
C20 C21 1.374(4) . ?
C21 C22 1.382(4) . ?
C22 C23 1.372(4) . ?
C23 C24 1.370(4) . ?
C24 N8 1.334(4) . ?
N2 N3 1.399(3) . ?
N4 Ag2 2.247(2) 2_677 ?
N6 N7 1.409(3) . ?
N8 Ag1 2.181(2) 2_465 ?
S3 O11 1.427(2) . ?
S3 O12 1.430(2) . ?
S3 O13 1.431(2) . ?
S3 C31 1.816(3) . ?
C31 F11 1.308(4) . ?
C31 F13 1.320(4) . ?
C31 F12 1.322(4) . ?
S4A O21 1.340(10) . ?
S4A O22 1.371(12) . ?
S4A O23 1.412(12) . ?
S4A C41A 1.778(12) . ?
O22 Ag1 2.537(11) 2_576 ?
C41A F21 1.270(17) . ?
C41A F23 1.307(14) . ?
C41A F22 1.348(17) . ?
S4B O32 1.359(8) . ?
S4B O33 1.407(6) . ?
S4B O31 1.436(8) . ?
S4B C41B 1.782(9) . ?
C41B F31 1.277(13) . ?
C41B F33 1.352(12) . ?
C41B F32 1.357(13) . ?

loop_
_geom_torsion_atom_site_label_1
_geom_torsion_atom_site_label_2
_geom_torsion_atom_site_label_3
_geom_torsion_atom_site_label_4
_geom_torsion
_geom_torsion_site_symmetry_1
_geom_torsion_site_symmetry_2
_geom_torsion_site_symmetry_3
_geom_torsion_site_symmetry_4
_geom_torsion_publ_flag
N1 C1 C2 C3 0.0(4) . . . . ?
C1 C2 C3 C4 -1.4(4) . . . . ?
C1 C2 C3 C6 179.1(3) . . . . ?
C2 C3 C4 C5 1.4(4) . . . . ?
C6 C3 C4 C5 -179.2(3) . . . . ?
C3 C4 C5 N1 0.1(5) . . . . ?
C4 C3 C6 N2 177.3(3) . . . . ?
C2 C3 C6 N2 -3.3(4) . . . . ?
C4 C3 C6 O1 -2.8(4) . . . . ?
C2 C3 C6 O1 176.6(2) . . . . ?
N4 C8 C9 C10 -0.3(4) . . . . ?
C8 C9 C10 C11 -2.6(4) . . . . ?
C8 C9 C10 C7 172.8(2) . . . . ?
N3 C7 C10 C11 152.1(3) . . . . ?
O1 C7 C10 C11 -22.6(4) . . . . ?
N3 C7 C10 C9 -23.2(4) . . . . ?
O1 C7 C10 C9 162.1(2) . . . . ?
C9 C10 C11 C12 2.6(4) . . . . ?
C7 C10 C11 C12 -172.7(3) . . . . ?
C10 C11 C12 N4 0.2(5) . . . . ?
N5 C13 C14 C15 0.2(5) . . . . ?
C13 C14 C15 C16 0.1(4) . . . . ?
C13 C14 C15 C18 177.5(3) . . . . ?
C14 C15 C16 C17 0.0(4) . . . . ?
C18 C15 C16 C17 -177.4(2) . . . . ?
C15 C16 C17 N5 -0.5(4) . . . . ?
C14 C15 C18 N6 -161.2(3) . . . . ?
C16 C15 C18 N6 16.2(4) . . . . ?
C14 C15 C18 O2 16.4(4) . . . . ?
C16 C15 C18 O2 -166.2(2) . . . . ?
N8 C20 C21 C22 -0.8(5) . . . . ?
C20 C21 C22 C23 2.4(5) . . . . ?
C20 C21 C22 C19 -175.7(3) . . . . ?
N7 C19 C22 C23 -28.1(5) . . . . ?
O2 C19 C22 C23 154.4(3) . . . . ?
N7 C19 C22 C21 150.1(3) . . . . ?
O2 C19 C22 C21 -27.5(4) . . . . ?
C21 C22 C23 C24 -1.7(5) . . . . ?
C19 C22 C23 C24 176.5(3) . . . . ?
C22 C23 C24 N8 -0.9(5) . . . . ?
C2 C1 N1 C5 1.5(4) . . . . ?
C2 C1 N1 Ag1 176.9(2) . . . . ?
C4 C5 N1 C1 -1.6(4) . . . . ?
C4 C5 N1 Ag1 -176.8(2) . . . . ?
N8 Ag1 N1 C1 3.0(4) 2_465 . . . ?
O22 Ag1 N1 C1 170.3(5) 2_576 . . . ?
N8 Ag1 N1 C5 178.1(2) 2_465 . . . ?
O22 Ag1 N1 C5 -14.6(6) 2_576 . . . ?
O1 C6 N2 N3 -0.4(3) . . . . ?
C3 C6 N2 N3 179.5(2) . . . . ?
O1 C7 N3 N2 0.2(3) . . . . ?
C10 C7 N3 N2 -174.9(2) . . . . ?
O1 C7 N3 Ag2 133.76(18) . . . . ?
C10 C7 N3 Ag2 -41.3(4) . . . . ?
C6 N2 N3 C7 0.1(3) . . . . ?
C6 N2 N3 Ag2 -138.49(18) . . . . ?
N5 Ag2 N3 C7 -147.8(2) . . . . ?
N4 Ag2 N3 C7 20.0(2) 2_677 . . . ?
N5 Ag2 N3 N2 -16.89(18) . . . . ?
N4 Ag2 N3 N2 150.91(15) 2_677 . . . ?
C11 C12 N4 C8 -3.0(4) . . . . ?
C11 C12 N4 Ag2 166.9(2) . . . 2_677 ?
C9 C8 N4 C12 3.0(4) . . . . ?
C9 C8 N4 Ag2 -166.2(2) . . . 2_677 ?
C16 C17 N5 C13 0.7(4) . . . . ?
C16 C17 N5 Ag2 -170.9(2) . . . . ?
C14 C13 N5 C17 -0.6(4) . . . . ?
C14 C13 N5 Ag2 170.8(2) . . . . ?
N4 Ag2 N5 C17 36.8(3) 2_677 . . . ?
N3 Ag2 N5 C17 -160.7(2) . . . . ?
N4 Ag2 N5 C13 -134.4(2) 2_677 . . . ?
N3 Ag2 N5 C13 28.2(2) . . . . ?
O2 C18 N6 N7 1.1(3) . . . . ?
C15 C18 N6 N7 178.9(3) . . . . ?
O2 C19 N7 N6 -0.2(4) . . . . ?
C22 C19 N7 N6 -177.9(3) . . . . ?
C18 N6 N7 C19 -0.6(4) . . . . ?
C23 C24 N8 C20 2.5(5) . . . . ?
C23 C24 N8 Ag1 -170.0(3) . . . 2_465 ?
C21 C20 N8 C24 -1.7(5) . . . . ?
C21 C20 N8 Ag1 171.0(3) . . . 2_465 ?
N3 C7 O1 C6 -0.4(3) . . . . ?
C10 C7 O1 C6 175.1(2) . . . . ?
N2 C6 O1 C7 0.5(3) . . . . ?
C3 C6 O1 C7 -179.4(2) . . . . ?
N7 C19 O2 C18 0.8(3) . . . . ?
C22 C19 O2 C18 178.7(2) . . . . ?
N6 C18 O2 C19 -1.2(3) . . . . ?
C15 C18 O2 C19 -179.1(2) . . . . ?
O11 S3 C31 F11 172.8(3) . . . . ?
O12 S3 C31 F11 -67.1(3) . . . . ?
O13 S3 C31 F11 51.7(3) . . . . ?
O11 S3 C31 F13 53.7(3) . . . . ?
O12 S3 C31 F13 173.8(2) . . . . ?
O13 S3 C31 F13 -67.5(3) . . . . ?
O11 S3 C31 F12 -66.4(3) . . . . ?
O12 S3 C31 F12 53.7(3) . . . . ?
O13 S3 C31 F12 172.4(3) . . . . ?
O21 S4A O22 Ag1 -82.9(17) . . . 2_576 ?
O23 S4A O22 Ag1 51.0(18) . . . 2_576 ?
C41A S4A O22 Ag1 163.6(12) . . . 2_576 ?
O21 S4A C41A F21 -170.9(16) . . . . ?
O22 S4A C41A F21 -54.8(18) . . . . ?
O23 S4A C41A F21 67.7(18) . . . . ?
O21 S4A C41A F23 -46.6(17) . . . . ?
O22 S4A C41A F23 69.6(16) . . . . ?
O23 S4A C41A F23 -167.9(14) . . . . ?
O21 S4A C41A F22 63.3(17) . . . . ?
O22 S4A C41A F22 179.4(16) . . . . ?
O23 S4A C41A F22 -58.1(17) . . . . ?
O32 S4B C41B F31 -66.8(13) . . . . ?
O33 S4B C41B F31 60.1(12) . . . . ?
O31 S4B C41B F31 177.2(11) . . . . ?
O32 S4B C41B F33 60.5(12) . . . . ?
O33 S4B C41B F33 -172.6(10) . . . . ?
O31 S4B C41B F33 -55.5(11) . . . . ?
O32 S4B C41B F32 166.0(9) . . . . ?
O33 S4B C41B F32 -67.2(10) . . . . ?
O31 S4B C41B F32 50.0(10) . . . . ?
